data_7009220
loop_
_publ_author_name
'Gr\"oer, Thomas'
'Scheer, Manfred'

_publ_section_title
;
 Structure and reactivity of transition metal substituted
 dichloroantimony and dichlorobismuth complexes&#x200A;&#x2020;
;
_journal_issue 5
_journal_name_full 'Journal of the Chemical Society, Dalton Transactions'
_journal_page_first 647
_journal_paper_doi 10.1039/a909394j
_journal_year 2000
_chemical_formula_sum 'C15 H21 Cl2 Fe O2 Sb'
_chemical_formula_weight 481.82
_chemical_name_systematic
; 
 ? 
;
_space_group_IT_number 14
_symmetry_cell_setting monoclinic
_symmetry_space_group_name_Hall '-P 2ybc'
_symmetry_space_group_name_H-M 'P 1 21/c 1'
_atom_sites_solution_hydrogens geom
_atom_sites_solution_primary direct
_atom_sites_solution_secondary difmap
_audit_creation_method SHELXL-97
_cell_angle_alpha 90.00
_cell_angle_beta 94.68(3)
_cell_angle_gamma 90.00
_cell_formula_units_Z 4
_cell_length_a 11.919(2)
_cell_length_b 10.089(2)
_cell_length_c 15.006(3)
_cell_measurement_reflns_used 631
_cell_measurement_temperature 200(1)
_cell_measurement_theta_max 26.07
_cell_measurement_theta_min 2.44
_cell_volume 1798.5(6)
_computing_cell_refinement 'STOE IPDS software'
_computing_data_collection 'STOE IPDS software'
_computing_data_reduction 'STOE IPDS software'
_computing_molecular_graphics SIEMENS-XP
_computing_publication_material SHELXL-97
_computing_structure_refinement 'SHELXL-97 (Sheldrick, 1997)'
_computing_structure_solution 'SHELXS-97 (Sheldrick, 1990)'
_diffrn_ambient_temperature 200(1)
_diffrn_measured_fraction_theta_full 0.951
_diffrn_measured_fraction_theta_max 0.951
_diffrn_measurement_device_type 'STOE IPDS'
_diffrn_radiation_monochromator graphite
_diffrn_radiation_source 'fine-focus sealed tube'
_diffrn_radiation_type MoK\a
_diffrn_radiation_wavelength 0.71073
_diffrn_reflns_av_R_equivalents 0.2769
_diffrn_reflns_av_sigmaI/netI 0.2446
_diffrn_reflns_limit_h_max 14
_diffrn_reflns_limit_h_min -14
_diffrn_reflns_limit_k_max 12
_diffrn_reflns_limit_k_min -12
_diffrn_reflns_limit_l_max 16
_diffrn_reflns_limit_l_min -18
_diffrn_reflns_number 12507
_diffrn_reflns_theta_full 26.07
_diffrn_reflns_theta_max 26.07
_diffrn_reflns_theta_min 2.44
_exptl_absorpt_coefficient_mu 2.606
_exptl_absorpt_correction_type numerical
_exptl_crystal_colour yellow
_exptl_crystal_density_diffrn 1.779
_exptl_crystal_density_method 'not measured'
_exptl_crystal_description stick
_exptl_crystal_F_000 952
_exptl_crystal_size_max 0.08
_exptl_crystal_size_mid 0.02
_exptl_crystal_size_min 0.02
_refine_diff_density_max 0.912
_refine_diff_density_min -1.404
_refine_diff_density_rms 0.194
_refine_ls_extinction_method none
_refine_ls_goodness_of_fit_ref 0.892
_refine_ls_hydrogen_treatment mixed
_refine_ls_matrix_type full
_refine_ls_number_parameters 196
_refine_ls_number_reflns 3387
_refine_ls_number_restraints 0
_refine_ls_restrained_S_all 0.892
_refine_ls_R_factor_all 0.2047
_refine_ls_R_factor_gt 0.0716
_refine_ls_shift/su_max 0.000
_refine_ls_shift/su_mean 0.000
_refine_ls_structure_factor_coef Fsqd
_refine_ls_weighting_details 'calc w=1/[\s^2^(Fo^2^)+(0.0498P)^2^+0.0000P] where P=(Fo^2^+2Fc^2^)/3'
_refine_ls_weighting_scheme calc
_refine_ls_wR_factor_gt 0.1170
_refine_ls_wR_factor_ref 0.1613
_reflns_number_gt 1341
_reflns_number_total 3387
_reflns_threshold_expression >2sigma(I)
_cod_data_source_file a909394j.txt
_cod_data_source_block fesb
_cod_depositor_comments
;
The following automatic conversions were performed:
'_atom_site_symetry_multiplicity' tag replaced with
'_atom_site_symmetry_multiplicity'.

Automatic conversion script
Id: cif_correct_tags 1440 2010-10-19 06:21:57Z saulius 
;
_cod_original_sg_symbol_H-M P2(1)/c
_cod_database_code 7009220

loop_
_symmetry_equiv_pos_as_xyz
'x, y, z'
'-x, y+1/2, -z+1/2'
'-x, -y, -z'
'x, -y-1/2, z-1/2'

loop_
_atom_site_label
_atom_site_type_symbol
_atom_site_fract_x
_atom_site_fract_y
_atom_site_fract_z
_atom_site_U_iso_or_equiv
_atom_site_adp_type
_atom_site_occupancy
_atom_site_symmetry_multiplicity
_atom_site_calc_flag
_atom_site_refinement_flags
_atom_site_disorder_assembly
_atom_site_disorder_group
Sb Sb 0.03511(7) 0.14358(10) 0.75178(8) 0.0367(3) Uani 1 1 d . . .
Fe Fe 0.22503(14) 0.11280(18) 0.69404(14) 0.0301(5) Uani 1 1 d . . .
Cl1 Cl 0.0568(3) 0.3577(4) 0.8284(3) 0.0477(10) Uani 1 1 d . . .
Cl2 Cl 0.0535(3) 0.0271(4) 0.8916(3) 0.0556(12) Uani 1 1 d . . .
C1 C 0.2870(12) 0.1846(14) 0.7900(10) 0.038(4) Uani 1 1 d . . .
O1 O 0.3319(9) 0.2297(11) 0.8549(8) 0.059(3) Uani 1 1 d . . .
C2 C 0.2331(12) -0.0424(15) 0.7395(11) 0.041(4) Uani 1 1 d . . .
O2 O 0.2412(8) -0.1496(11) 0.7721(8) 0.059(3) Uani 1 1 d . . .
C3 C 0.3443(9) 0.1369(13) 0.5963(10) 0.036(3) Uani 1 1 d . . .
H3 H 0.4228 0.1207 0.6060 0.043 Uiso 1 1 calc R . .
C4 C 0.2871(10) 0.2595(12) 0.6096(11) 0.033(4) Uani 1 1 d . . .
C5 C 0.1678(9) 0.2410(12) 0.5878(10) 0.028(3) Uani 1 1 d . . .
H5 H 0.1105 0.3061 0.5902 0.034 Uiso 1 1 calc R . .
C6 C 0.1535(10) 0.1072(13) 0.5625(10) 0.036(4) Uani 1 1 d . . .
H6 H 0.0831 0.0660 0.5460 0.044 Uiso 1 1 calc R . .
C7 C 0.2587(11) 0.0437(13) 0.5652(11) 0.040(4) Uani 1 1 d . . .
C8 C 0.2830(11) -0.0944(13) 0.5255(12) 0.039(4) Uani 1 1 d . . .
C9 C 0.3029(13) -0.0715(16) 0.4275(13) 0.058(5) Uani 1 1 d . . .
H9A H 0.3249 -0.1552 0.4007 0.088 Uiso 1 1 calc R . .
H9B H 0.3630 -0.0061 0.4234 0.088 Uiso 1 1 calc R . .
H9C H 0.2335 -0.0386 0.3954 0.088 Uiso 1 1 calc R . .
C10 C 0.3902(11) -0.1542(15) 0.5734(11) 0.044(4) Uani 1 1 d . . .
H10A H 0.4082 -0.2377 0.5445 0.066 Uiso 1 1 calc R . .
H10B H 0.3779 -0.1709 0.6362 0.066 Uiso 1 1 calc R . .
H10C H 0.4529 -0.0920 0.5702 0.066 Uiso 1 1 calc R . .
C11 C 0.1841(12) -0.1916(14) 0.5326(13) 0.054(5) Uani 1 1 d . . .
H11A H 0.1689 -0.2014 0.5955 0.081 Uiso 1 1 calc R . .
H11B H 0.2038 -0.2781 0.5086 0.081 Uiso 1 1 calc R . .
H11C H 0.1169 -0.1570 0.4983 0.081 Uiso 1 1 calc R . .
C12 C 0.3431(10) 0.3955(11) 0.6263(10) 0.029(3) Uani 1 1 d . . .
C13 C 0.4609(11) 0.3764(15) 0.6757(11) 0.048(4) Uani 1 1 d . . .
H13A H 0.4957 0.4631 0.6881 0.072 Uiso 1 1 calc R . .
H13B H 0.5081 0.3243 0.6382 0.072 Uiso 1 1 calc R . .
H13C H 0.4536 0.3295 0.7321 0.072 Uiso 1 1 calc R . .
C15 C 0.2709(13) 0.4840(13) 0.6795(12) 0.051(5) Uani 1 1 d . . .
H15A H 0.2600 0.4422 0.7371 0.076 Uiso 1 1 calc R . .
H15B H 0.1977 0.4974 0.6462 0.076 Uiso 1 1 calc R . .
H15C H 0.3083 0.5698 0.6898 0.076 Uiso 1 1 calc R . .
C14 C 0.3567(13) 0.4562(13) 0.5336(11) 0.046(4) Uani 1 1 d . . .
H14A H 0.2826 0.4649 0.5008 0.068 Uiso 1 1 calc R . .
H14B H 0.4044 0.3984 0.5003 0.068 Uiso 1 1 calc R . .
H14C H 0.3918 0.5438 0.5409 0.068 Uiso 1 1 calc R . .

loop_
_atom_site_aniso_label
_atom_site_aniso_U_11
_atom_site_aniso_U_22
_atom_site_aniso_U_33
_atom_site_aniso_U_23
_atom_site_aniso_U_13
_atom_site_aniso_U_12
Sb 0.0272(5) 0.0425(6) 0.0408(7) 0.0016(6) 0.0046(4) 0.0001(5)
Fe 0.0226(9) 0.0323(11) 0.0351(14) 0.0042(9) 0.0001(9) -0.0004(8)
Cl1 0.0426(19) 0.047(2) 0.054(3) -0.011(2) 0.0103(17) 0.003(2)
Cl2 0.054(2) 0.066(3) 0.047(3) 0.014(2) 0.008(2) -0.009(2)
C1 0.041(8) 0.057(10) 0.013(9) 0.003(7) -0.003(7) -0.010(7)
O1 0.053(7) 0.073(8) 0.047(9) 0.007(6) -0.023(6) -0.019(6)
C2 0.039(8) 0.041(9) 0.041(11) 0.015(8) 0.001(7) 0.004(7)
O2 0.056(6) 0.046(6) 0.075(9) 0.025(7) 0.009(6) 0.015(6)
C3 0.020(6) 0.027(7) 0.059(11) 0.000(8) -0.006(6) -0.005(7)
C4 0.027(7) 0.027(7) 0.045(11) -0.006(7) 0.009(7) -0.001(6)
C5 0.015(6) 0.019(7) 0.052(11) -0.003(6) 0.008(6) 0.006(5)
C6 0.023(7) 0.039(8) 0.048(11) -0.001(7) 0.006(7) -0.006(6)
C7 0.024(7) 0.033(8) 0.065(13) -0.004(7) 0.006(7) 0.022(6)
C8 0.029(7) 0.025(7) 0.060(13) -0.008(7) -0.004(8) 0.003(6)
C9 0.048(10) 0.057(11) 0.072(16) -0.008(9) 0.011(9) 0.001(8)
C10 0.042(8) 0.037(8) 0.053(12) 0.002(8) -0.004(7) 0.004(8)
C11 0.040(8) 0.050(10) 0.071(15) -0.011(9) 0.007(8) -0.005(7)
C12 0.030(7) 0.019(7) 0.040(10) 0.001(6) 0.009(6) -0.002(5)
C13 0.042(8) 0.042(9) 0.060(12) -0.014(8) -0.003(7) -0.014(7)
C15 0.053(10) 0.025(8) 0.075(14) -0.025(8) 0.015(9) -0.010(7)
C14 0.056(10) 0.030(8) 0.053(12) 0.002(8) 0.015(8) -0.022(7)

loop_
_atom_type_symbol
_atom_type_description
_atom_type_scat_dispersion_real
_atom_type_scat_dispersion_imag
_atom_type_scat_source
C C 0.0033 0.0016 'International Tables Vol C Tables 4.2.6.8 and 6.1.1.4'
H H 0.0000 0.0000 'International Tables Vol C Tables 4.2.6.8 and 6.1.1.4'
O O 0.0106 0.0060 'International Tables Vol C Tables 4.2.6.8 and 6.1.1.4'
Cl Cl 0.1484 0.1585 'International Tables Vol C Tables 4.2.6.8 and 6.1.1.4'
Fe Fe 0.3463 0.8444 'International Tables Vol C Tables 4.2.6.8 and 6.1.1.4'
Sb Sb -0.5866 1.5461 'International Tables Vol C Tables 4.2.6.8 and 6.1.1.4'

loop_
_geom_angle_atom_site_label_1
_geom_angle_atom_site_label_2
_geom_angle_atom_site_label_3
_geom_angle
_geom_angle_site_symmetry_1
_geom_angle_site_symmetry_3
_geom_angle_publ_flag
Cl2 Sb Cl1 91.30(15) . . ?
Cl2 Sb Fe 102.76(12) . . ?
Cl1 Sb Fe 101.98(10) . . ?
C2 Fe C1 92.6(7) . . ?
C2 Fe C6 111.0(6) . . ?
C1 Fe C6 156.4(6) . . ?
C2 Fe C4 150.2(6) . . ?
C1 Fe C4 93.4(6) . . ?
C6 Fe C4 65.7(5) . . ?
C2 Fe C5 149.7(6) . . ?
C1 Fe C5 117.4(6) . . ?
C6 Fe C5 39.1(5) . . ?
C4 Fe C5 39.8(5) . . ?
C2 Fe C7 93.1(7) . . ?
C1 Fe C7 143.0(6) . . ?
C6 Fe C7 39.0(5) . . ?
C4 Fe C7 65.4(5) . . ?
C5 Fe C7 65.8(5) . . ?
C2 Fe C3 111.1(6) . . ?
C1 Fe C3 105.2(6) . . ?
C6 Fe C3 66.2(5) . . ?
C4 Fe C3 39.3(5) . . ?
C5 Fe C3 66.8(5) . . ?
C7 Fe C3 39.4(5) . . ?
C2 Fe Sb 89.9(5) . . ?
C1 Fe Sb 89.8(5) . . ?
C6 Fe Sb 91.1(4) . . ?
C4 Fe Sb 119.3(3) . . ?
C5 Fe Sb 86.6(3) . . ?
C7 Fe Sb 126.7(4) . . ?
C3 Fe Sb 153.1(3) . . ?
O1 C1 Fe 177.5(14) . . ?
O2 C2 Fe 178.4(13) . . ?
C4 C3 C7 106.1(10) . . ?
C4 C3 Fe 69.7(8) . . ?
C7 C3 Fe 69.7(8) . . ?
C3 C4 C5 109.1(10) . . ?
C3 C4 C12 126.0(10) . . ?
C5 C4 C12 123.9(11) . . ?
C3 C4 Fe 71.0(8) . . ?
C5 C4 Fe 70.1(8) . . ?
C12 C4 Fe 133.9(10) . . ?
C6 C5 C4 106.3(10) . . ?
C6 C5 Fe 69.1(8) . . ?
C4 C5 Fe 70.1(8) . . ?
C7 C6 C5 109.9(12) . . ?
C7 C6 Fe 71.9(9) . . ?
C5 C6 Fe 71.8(8) . . ?
C6 C7 C3 108.6(11) . . ?
C6 C7 C8 126.2(12) . . ?
C3 C7 C8 124.3(11) . . ?
C6 C7 Fe 69.1(9) . . ?
C3 C7 Fe 70.9(9) . . ?
C8 C7 Fe 134.4(11) . . ?
C9 C8 C10 108.7(12) . . ?
C9 C8 C11 110.0(13) . . ?
C10 C8 C11 109.2(12) . . ?
C9 C8 C7 106.5(13) . . ?
C10 C8 C7 110.3(12) . . ?
C11 C8 C7 112.1(12) . . ?
C15 C12 C4 110.8(11) . . ?
C15 C12 C14 110.4(12) . . ?
C4 C12 C14 106.5(11) . . ?
C15 C12 C13 110.7(12) . . ?
C4 C12 C13 109.4(10) . . ?
C14 C12 C13 108.9(12) . . ?

loop_
_geom_bond_atom_site_label_1
_geom_bond_atom_site_label_2
_geom_bond_distance
_geom_bond_site_symmetry_2
_geom_bond_publ_flag
Sb Cl2 2.399(4) . ?
Sb Cl1 2.451(4) . ?
Sb Fe 2.508(2) . ?
Fe C2 1.708(15) . ?
Fe C1 1.724(14) . ?
Fe C6 2.087(15) . ?
Fe C4 2.121(15) . ?
Fe C5 2.122(14) . ?
Fe C7 2.124(16) . ?
Fe C3 2.138(14) . ?
C1 O1 1.165(16) . ?
C2 O2 1.188(16) . ?
C3 C4 1.434(18) . ?
C3 C7 1.436(18) . ?
C4 C5 1.444(16) . ?
C4 C12 1.537(17) . ?
C5 C6 1.410(17) . ?
C6 C7 1.406(17) . ?
C7 C8 1.552(18) . ?
C8 C9 1.53(2) . ?
C8 C10 1.538(17) . ?
C8 C11 1.543(19) . ?
C12 C15 1.513(19) . ?
C12 C14 1.54(2) . ?
C12 C13 1.545(17) . ?
